data_4103365
loop_
_publ_author_name
'Kazunori Sugiyasu'
'Yoshihito Honsho'
'Ryan M. Harrison'
'Akira Sato'
'Takeshi Yasuda'
'Shu Seki'
'Masayuki Takeuchi'

_publ_section_title
;
 A Self-Threading Polythiophene: Defect-Free Insulated Molecular Wires
 Endowed with Long Effective Conjugation Length
;
_journal_name_full 'Journal of the American Chemical Society'
_journal_page_first 14754
_journal_page_last 14756
_journal_paper_doi 10.1021/ja107444m
_journal_volume 132
_journal_year 2010
_chemical_formula_sum 'C32 H34 O4 S2'
_chemical_formula_weight 546.71
_chemical_name_systematic
;
 ?
;
_space_group_IT_number 2
_symmetry_cell_setting triclinic
_symmetry_space_group_name_Hall '-P 1'
_symmetry_space_group_name_H-M 'P -1'
_atom_sites_solution_hydrogens geom
_atom_sites_solution_primary direct
_atom_sites_solution_secondary difmap
_audit_creation_method SHELXL-97
_cell_angle_alpha 99.309(2)
_cell_angle_beta 98.314(2)
_cell_angle_gamma 100.804(2)
_cell_formula_units_Z 4
_cell_length_a 9.0469(12)
_cell_length_b 17.621(3)
_cell_length_c 17.863(2)
_cell_measurement_temperature 293(2)
_cell_volume 2715.0(7)
_computing_structure_refinement 'SHELXL-97 (Sheldrick, 1997)'
_diffrn_ambient_temperature 293(2)
_diffrn_measured_fraction_theta_full 0.874
_diffrn_measured_fraction_theta_max 0.874
_diffrn_radiation_monochromator graphite
_diffrn_radiation_source 'fine-focus sealed tube'
_diffrn_radiation_type MoK\a
_diffrn_radiation_wavelength 0.71073
_diffrn_reflns_av_R_equivalents 0.0193
_diffrn_reflns_av_sigmaI/netI 0.0250
_diffrn_reflns_limit_h_max 11
_diffrn_reflns_limit_h_min -10
_diffrn_reflns_limit_k_max 22
_diffrn_reflns_limit_k_min -22
_diffrn_reflns_limit_l_max 21
_diffrn_reflns_limit_l_min -22
_diffrn_reflns_number 21928
_diffrn_reflns_theta_full 27.18
_diffrn_reflns_theta_max 27.18
_diffrn_reflns_theta_min 1.17
_exptl_absorpt_coefficient_mu 0.233
_exptl_crystal_density_diffrn 1.337
_exptl_crystal_density_method 'not measured'
_exptl_crystal_F_000 1160
_refine_diff_density_max 0.316
_refine_diff_density_min -0.332
_refine_diff_density_rms 0.061
_refine_ls_extinction_method none
_refine_ls_goodness_of_fit_ref 1.028
_refine_ls_hydrogen_treatment mixed
_refine_ls_matrix_type full
_refine_ls_number_parameters 685
_refine_ls_number_reflns 10569
_refine_ls_number_restraints 0
_refine_ls_restrained_S_all 1.028
_refine_ls_R_factor_all 0.0415
_refine_ls_R_factor_gt 0.0360
_refine_ls_shift/su_max 0.001
_refine_ls_shift/su_mean 0.000
_refine_ls_structure_factor_coef Fsqd
_refine_ls_weighting_details 'calc w=1/[\s^2^(Fo^2^)+(0.0566P)^2^+0.8280P] where P=(Fo^2^+2Fc^2^)/3'
_refine_ls_weighting_scheme calc
_refine_ls_wR_factor_gt 0.0945
_refine_ls_wR_factor_ref 0.0994
_reflns_number_gt 9260
_reflns_number_total 10569
_reflns_threshold_expression >2sigma(I)
_cod_data_source_file ja107444m_si_001.cif
_cod_data_source_block h4
_cod_original_cell_volume 2715.0(6)
_cod_database_code 4103365

loop_
_symmetry_equiv_pos_as_xyz
'x, y, z'
'-x, -y, -z'

loop_
_atom_site_label
_atom_site_type_symbol
_atom_site_fract_x
_atom_site_fract_y
_atom_site_fract_z
_atom_site_U_iso_or_equiv
_atom_site_adp_type
_atom_site_occupancy
_atom_site_symmetry_multiplicity
_atom_site_calc_flag
_atom_site_refinement_flags
S001 S 0.57064(4) 0.67297(2) 0.151140(19) 0.02698(9) Uani 1 1 d .
S002 S 0.36900(4) 0.78816(2) 0.337299(19) 0.02743(9) Uani 1 1 d .
S003 S 0.38018(4) 0.32028(2) 0.30630(2) 0.02738(9) Uani 1 1 d .
S004 S 0.56571(4) 0.13976(2) 0.17103(2) 0.02779(9) Uani 1 1 d .
O005 O 0.59120(12) 0.40300(6) 0.18806(6) 0.0337(2) Uani 1 1 d .
O006 O 0.55242(12) 0.64900(6) 0.40492(6) 0.0345(2) Uani 1 1 d .
O007 O 0.40400(12) 0.06928(6) 0.31039(6) 0.0322(2) Uani 1 1 d .
O008 O 0.06348(11) 0.59421(6) 0.11562(6) 0.0304(2) Uani 1 1 d .
O009 O 0.07272(11) 0.11319(6) 0.09870(6) 0.0314(2) Uani 1 1 d .
O010 O 0.43446(11) 0.81772(6) 0.10101(6) 0.0287(2) Uani 1 1 d .
O011 O 0.82410(13) 0.87540(6) 0.34431(6) 0.0376(3) Uani 1 1 d .
O012 O 0.83145(13) 0.31151(7) 0.39198(6) 0.0399(3) Uani 1 1 d .
C013 C 0.66750(15) 0.72550(8) 0.29557(8) 0.0243(3) Uani 1 1 d .
C014 C 0.25536(15) 0.70628(8) 0.10866(8) 0.0246(3) Uani 1 1 d .
C015 C 0.24746(15) 0.09197(8) 0.20396(8) 0.0265(3) Uani 1 1 d .
C016 C 0.54142(15) 0.71915(7) 0.23998(8) 0.0231(3) Uani 1 1 d .
C017 C 0.26979(16) 0.17509(8) 0.24424(8) 0.0254(3) Uani 1 1 d .
C018 C 0.40362(15) 0.23142(8) 0.25582(8) 0.0235(3) Uani 1 1 d .
C019 C 0.15090(16) 0.20452(8) 0.27502(8) 0.0287(3) Uani 1 1 d .
H019 H 0.0533 0.1741 0.2714 0.034 Uiso 1 1 calc R
C020 C 0.68304(16) 0.28064(8) 0.24411(8) 0.0252(3) Uani 1 1 d .
C021 C 0.15484(16) 0.63519(8) 0.07303(8) 0.0271(3) Uani 1 1 d .
C022 C 0.74962(16) 0.66376(8) 0.18933(8) 0.0281(3) Uani 1 1 d .
H022 H 0.8141 0.6409 0.1611 0.034 Uiso 1 1 calc R
C023 C 0.62804(16) 0.72512(9) 0.43278(8) 0.0296(3) Uani 1 1 d .
C024 C 0.33977(16) 0.74855(8) 0.06237(8) 0.0256(3) Uani 1 1 d .
C025 C 0.15080(16) 0.76599(8) 0.22336(8) 0.0279(3) Uani 1 1 d .
H025 H 0.0564 0.7646 0.1939 0.033 Uiso 1 1 calc R
C026 C 0.18746(16) 0.79473(8) 0.30017(8) 0.0294(3) Uani 1 1 d .
H026 H 0.1220 0.8155 0.3293 0.035 Uiso 1 1 calc R
C027 C 0.39903(15) 0.74520(8) 0.24746(8) 0.0232(3) Uani 1 1 d .
C028 C 0.15362(16) 0.06378(8) 0.13219(9) 0.0293(3) Uani 1 1 d .
C029 C 0.14072(18) 0.60522(9) -0.00490(9) 0.0334(3) Uani 1 1 d .
H029 H 0.0754 0.5570 -0.0275 0.040 Uiso 1 1 calc R
C030 C 0.68723(15) 0.76442(8) 0.37784(8) 0.0266(3) Uani 1 1 d .
C031 C 0.31861(16) 0.03857(8) 0.23894(8) 0.0282(3) Uani 1 1 d .
C032 C 0.27113(15) 0.73819(8) 0.19230(8) 0.0238(3) Uani 1 1 d .
C033 C 0.76844(17) 0.84247(9) 0.40142(9) 0.0306(3) Uani 1 1 d .
C034 C 0.54740(15) 0.22556(8) 0.22962(7) 0.0232(3) Uani 1 1 d .
C035 C 0.32428(17) 0.71947(9) -0.01582(8) 0.0311(3) Uani 1 1 d .
H035 H 0.3800 0.7477 -0.0461 0.037 Uiso 1 1 calc R
C036 C 0.79889(16) 0.25282(8) 0.20922(8) 0.0279(3) Uani 1 1 d .
H036 H 0.8972 0.2828 0.2141 0.033 Uiso 1 1 calc R
C037 C 0.14319(17) 0.55090(9) 0.16327(8) 0.0304(3) Uani 1 1 d .
H03A H 0.2401 0.5839 0.1908 0.037 Uiso 1 1 calc R
H03B H 0.1638 0.5054 0.1314 0.037 Uiso 1 1 calc R
C038 C 0.66642(16) 0.42325(8) 0.26236(9) 0.0300(3) Uani 1 1 d .
C039 C 0.79047(17) 0.37553(9) 0.36821(9) 0.0326(3) Uani 1 1 d .
C040 C 0.29985(17) -0.03860(9) 0.20134(9) 0.0338(3) Uani 1 1 d .
H040 H 0.3481 -0.0733 0.2245 0.041 Uiso 1 1 calc R
C041 C 0.75252(16) 0.17835(8) 0.16807(8) 0.0286(3) Uani 1 1 d .
H041 H 0.8144 0.1515 0.1415 0.034 Uiso 1 1 calc R
C042 C 0.71243(16) 0.36095(8) 0.29224(8) 0.0279(3) Uani 1 1 d .
C043 C 0.78549(16) 0.69413(8) 0.26602(8) 0.0278(3) Uani 1 1 d .
H043 H 0.8783 0.6944 0.2963 0.033 Uiso 1 1 calc R
C044 C 0.2925(2) 0.34854(9) 0.09544(9) 0.0384(4) Uani 1 1 d .
H04A H 0.3440 0.3147 0.1227 0.046 Uiso 1 1 calc R
H04B H 0.2299 0.3711 0.1289 0.046 Uiso 1 1 calc R
C045 C 0.18809(19) 0.29811(10) 0.02350(9) 0.0372(3) Uani 1 1 d .
H04C H 0.2496 0.2783 -0.0122 0.045 Uiso 1 1 calc R
H04D H 0.1281 0.3302 -0.0015 0.045 Uiso 1 1 calc R
C046 C 0.22525(18) 0.64806(10) -0.04863(9) 0.0358(3) Uani 1 1 d .
H046 H 0.2154 0.6285 -0.1011 0.043 Uiso 1 1 calc R
C047 C 0.19406(16) 0.28141(9) 0.31022(8) 0.0301(3) Uani 1 1 d .
H047 H 0.1302 0.3096 0.3336 0.036 Uiso 1 1 calc R
C048 C 0.96716(19) 0.97551(10) 0.29231(10) 0.0419(4) Uani 1 1 d .
H04E H 1.0159 0.9348 0.2702 0.050 Uiso 1 1 calc R
H04F H 1.0445 1.0241 0.3076 0.050 Uiso 1 1 calc R
C049 C 0.04545(18) 0.52468(10) 0.22006(9) 0.0368(3) Uani 1 1 d .
H04G H -0.0405 0.4830 0.1930 0.044 Uiso 1 1 calc R
H04H H 0.0052 0.5685 0.2428 0.044 Uiso 1 1 calc R
C050 C 0.58755(19) 0.06909(10) 0.42021(9) 0.0404(4) Uani 1 1 d .
H05A H 0.6401 0.0353 0.4469 0.048 Uiso 1 1 calc R
H05B H 0.5214 0.0892 0.4530 0.048 Uiso 1 1 calc R
C051 C 0.4130(2) 0.41500(9) 0.08189(10) 0.0386(4) Uani 1 1 d .
H05C H 0.4735 0.3935 0.0466 0.046 Uiso 1 1 calc R
H05D H 0.3628 0.4514 0.0580 0.046 Uiso 1 1 calc R
C052 C 0.63596(19) 0.93019(9) 0.11390(9) 0.0371(4) Uani 1 1 d .
H05E H 0.5713 0.9625 0.1359 0.045 Uiso 1 1 calc R
H05F H 0.6976 0.9611 0.0848 0.045 Uiso 1 1 calc R
C053 C 0.82049(19) 0.45051(10) 0.41416(10) 0.0410(4) Uani 1 1 d .
H053 H 0.8722 0.4602 0.4648 0.049 Uiso 1 1 calc R
C054 C 0.16241(17) 0.16480(9) 0.05950(9) 0.0324(3) Uani 1 1 d .
H05G H 0.1782 0.1350 0.0118 0.039 Uiso 1 1 calc R
H05H H 0.2617 0.1881 0.0916 0.039 Uiso 1 1 calc R
C055 C 0.78706(18) 0.88138(10) 0.47759(9) 0.0369(3) Uani 1 1 d .
H055 H 0.8401 0.9335 0.4929 0.044 Uiso 1 1 calc R
C056 C 0.8103(2) 0.18068(12) 0.48503(9) 0.0460(4) Uani 1 1 d .
H05I H 0.8473 0.1415 0.5105 0.055 Uiso 1 1 calc R
H05J H 0.7491 0.2055 0.5177 0.055 Uiso 1 1 calc R
C057 C 0.13484(18) -0.01350(9) 0.09405(10) 0.0375(4) Uani 1 1 d .
H057 H 0.0733 -0.0312 0.0456 0.045 Uiso 1 1 calc R
C058 C 0.64635(18) 0.76349(10) 0.50881(9) 0.0360(3) Uani 1 1 d .
H058 H 0.6060 0.7373 0.5450 0.043 Uiso 1 1 calc R
C059 C 0.5171(2) 0.45893(9) 0.15585(10) 0.0410(4) Uani 1 1 d .
H05K H 0.5925 0.5011 0.1457 0.049 Uiso 1 1 calc R
H05L H 0.4585 0.4816 0.1915 0.049 Uiso 1 1 calc R
C060 C 0.69552(18) 0.49818(9) 0.30768(10) 0.0381(4) Uani 1 1 d .
H060 H 0.6642 0.5393 0.2877 0.046 Uiso 1 1 calc R
C061 C 0.91442(19) 0.95373(9) 0.36374(10) 0.0390(4) Uani 1 1 d .
H06A H 1.0021 0.9569 0.4033 0.047 Uiso 1 1 calc R
H06B H 0.8543 0.9899 0.3835 0.047 Uiso 1 1 calc R
C062 C 0.70605(19) 0.13820(10) 0.40933(9) 0.0383(4) Uani 1 1 d .
H06C H 0.6541 0.1751 0.3873 0.046 Uiso 1 1 calc R
H06D H 0.7676 0.1192 0.3733 0.046 Uiso 1 1 calc R
C063 C 0.9481(2) 0.24313(12) 0.48015(10) 0.0455(4) Uani 1 1 d .
H06E H 1.0220 0.2519 0.5275 0.055 Uiso 1 1 calc R
H06F H 0.9954 0.2224 0.4382 0.055 Uiso 1 1 calc R
C064 C 0.08048(19) 0.22880(10) 0.04226(10) 0.0395(4) Uani 1 1 d .
H06G H 0.0369 0.2473 0.0865 0.047 Uiso 1 1 calc R
H06H H -0.0028 0.2073 -0.0011 0.047 Uiso 1 1 calc R
C065 C 0.48978(19) 0.02022(10) 0.34664(10) 0.0387(4) Uani 1 1 d .
H06I H 0.5537 -0.0001 0.3126 0.046 Uiso 1 1 calc R
H06J H 0.4208 -0.0240 0.3578 0.046 Uiso 1 1 calc R
C066 C 0.72523(19) 0.84103(10) 0.53003(9) 0.0388(4) Uani 1 1 d .
H066 H 0.7371 0.8668 0.5809 0.047 Uiso 1 1 calc R
C067 C 0.84471(19) 0.98653(9) 0.22970(10) 0.0379(4) Uani 1 1 d .
H06K H 0.8947 1.0172 0.1964 0.046 Uiso 1 1 calc R
H06L H 0.7802 1.0174 0.2541 0.046 Uiso 1 1 calc R
C068 C 0.9159(2) 0.32131(12) 0.46794(9) 0.0451(4) Uani 1 1 d .
H06M H 0.8574 0.3403 0.5056 0.054 Uiso 1 1 calc R
H06N H 1.0113 0.3596 0.4743 0.054 Uiso 1 1 calc R
C069 C 0.53479(19) 0.85921(9) 0.05886(9) 0.0361(3) Uani 1 1 d .
H06O H 0.4757 0.8758 0.0171 0.043 Uiso 1 1 calc R
H06P H 0.5968 0.8252 0.0369 0.043 Uiso 1 1 calc R
C070 C 0.77141(19) 0.51052(10) 0.38248(11) 0.0433(4) Uani 1 1 d .
H070 H 0.7905 0.5606 0.4129 0.052 Uiso 1 1 calc R
C071 C 0.35583(19) 0.53805(10) 0.40091(9) 0.0386(4) Uani 1 1 d .
H07A H 0.2981 0.5076 0.4318 0.046 Uiso 1 1 calc R
H07B H 0.4143 0.5048 0.3748 0.046 Uiso 1 1 calc R
C072 C 0.13592(19) 0.49504(9) 0.28382(9) 0.0369(3) Uani 1 1 d .
H07C H 0.0654 0.4663 0.3107 0.044 Uiso 1 1 calc R
H07D H 0.1935 0.4590 0.2611 0.044 Uiso 1 1 calc R
C073 C 0.20884(19) -0.06368(9) 0.12918(10) 0.0395(4) Uani 1 1 d .
H073 H 0.1972 -0.1154 0.1038 0.047 Uiso 1 1 calc R
C074 C 0.46432(19) 0.60870(10) 0.45309(9) 0.0396(4) Uani 1 1 d .
H07E H 0.4076 0.6431 0.4790 0.048 Uiso 1 1 calc R
H07F H 0.5310 0.5920 0.4918 0.048 Uiso 1 1 calc R
C075 C 0.2455(2) 0.56225(9) 0.34121(9) 0.0391(4) Uani 1 1 d .
H07G H 0.1857 0.5942 0.3681 0.047 Uiso 1 1 calc R
H07H H 0.3047 0.5952 0.3127 0.047 Uiso 1 1 calc R
C076 C 0.74196(19) 0.91174(9) 0.17934(10) 0.0383(4) Uani 1 1 d .
H07I H 0.8050 0.8779 0.1581 0.046 Uiso 1 1 calc R
H07J H 0.6814 0.8835 0.2108 0.046 Uiso 1 1 calc R

loop_
_atom_site_aniso_label
_atom_site_aniso_U_11
_atom_site_aniso_U_22
_atom_site_aniso_U_33
_atom_site_aniso_U_23
_atom_site_aniso_U_13
_atom_site_aniso_U_12
S001 0.02854(18) 0.02983(18) 0.02484(17) 0.00450(13) 0.00682(14) 0.01112(14)
S002 0.02817(18) 0.03199(18) 0.02384(17) 0.00392(13) 0.00645(14) 0.01066(14)
S003 0.02946(19) 0.02462(17) 0.02997(18) 0.00470(13) 0.01003(14) 0.00749(13)
S004 0.02887(18) 0.02443(17) 0.03190(19) 0.00451(14) 0.01055(14) 0.00727(13)
O005 0.0420(6) 0.0271(5) 0.0355(6) 0.0100(4) 0.0079(5) 0.0120(4)
O006 0.0377(6) 0.0376(6) 0.0319(5) 0.0134(4) 0.0127(5) 0.0068(5)
O007 0.0370(6) 0.0306(5) 0.0335(5) 0.0112(4) 0.0063(5) 0.0143(4)
O008 0.0253(5) 0.0339(5) 0.0331(5) 0.0110(4) 0.0060(4) 0.0043(4)
O009 0.0251(5) 0.0353(5) 0.0358(6) 0.0105(4) 0.0060(4) 0.0082(4)
O010 0.0322(5) 0.0269(5) 0.0292(5) 0.0087(4) 0.0110(4) 0.0049(4)
O011 0.0443(6) 0.0295(5) 0.0341(6) 0.0030(4) 0.0078(5) -0.0023(5)
O012 0.0429(6) 0.0436(6) 0.0288(5) 0.0023(5) -0.0051(5) 0.0112(5)
C013 0.0241(7) 0.0231(6) 0.0272(7) 0.0083(5) 0.0066(5) 0.0041(5)
C014 0.0230(7) 0.0289(7) 0.0247(7) 0.0079(5) 0.0045(5) 0.0100(5)
C015 0.0234(7) 0.0246(7) 0.0340(7) 0.0086(6) 0.0105(6) 0.0049(5)
C016 0.0252(7) 0.0225(6) 0.0235(6) 0.0062(5) 0.0080(5) 0.0054(5)
C017 0.0258(7) 0.0265(7) 0.0266(7) 0.0095(5) 0.0051(5) 0.0079(5)
C018 0.0262(7) 0.0242(6) 0.0226(6) 0.0067(5) 0.0056(5) 0.0090(5)
C019 0.0248(7) 0.0316(7) 0.0332(7) 0.0110(6) 0.0076(6) 0.0088(6)
C020 0.0258(7) 0.0272(7) 0.0241(7) 0.0082(5) 0.0036(5) 0.0072(5)
C021 0.0230(7) 0.0306(7) 0.0292(7) 0.0088(6) 0.0040(6) 0.0074(5)
C022 0.0265(7) 0.0282(7) 0.0340(7) 0.0086(6) 0.0103(6) 0.0108(6)
C023 0.0251(7) 0.0377(8) 0.0291(7) 0.0106(6) 0.0035(6) 0.0118(6)
C024 0.0252(7) 0.0276(7) 0.0276(7) 0.0097(5) 0.0052(5) 0.0103(5)
C025 0.0229(7) 0.0313(7) 0.0320(7) 0.0100(6) 0.0070(6) 0.0076(5)
C026 0.0270(7) 0.0328(7) 0.0327(7) 0.0079(6) 0.0109(6) 0.0118(6)
C027 0.0251(7) 0.0233(6) 0.0232(6) 0.0061(5) 0.0084(5) 0.0055(5)
C028 0.0226(7) 0.0307(7) 0.0360(8) 0.0082(6) 0.0079(6) 0.0054(5)
C029 0.0332(8) 0.0343(8) 0.0297(7) 0.0031(6) 0.0025(6) 0.0049(6)
C030 0.0229(7) 0.0328(7) 0.0253(7) 0.0067(6) 0.0025(5) 0.0095(5)
C031 0.0254(7) 0.0286(7) 0.0338(7) 0.0104(6) 0.0108(6) 0.0060(5)
C032 0.0241(7) 0.0228(6) 0.0261(7) 0.0085(5) 0.0067(5) 0.0045(5)
C033 0.0269(7) 0.0338(7) 0.0312(7) 0.0059(6) 0.0032(6) 0.0087(6)
C034 0.0262(7) 0.0235(6) 0.0225(6) 0.0070(5) 0.0054(5) 0.0087(5)
C035 0.0330(8) 0.0369(8) 0.0274(7) 0.0122(6) 0.0082(6) 0.0107(6)
C036 0.0233(7) 0.0326(7) 0.0302(7) 0.0106(6) 0.0065(6) 0.0070(6)
C037 0.0300(7) 0.0308(7) 0.0317(7) 0.0081(6) 0.0067(6) 0.0071(6)
C038 0.0271(7) 0.0282(7) 0.0354(8) 0.0064(6) 0.0112(6) 0.0031(6)
C039 0.0253(7) 0.0373(8) 0.0331(8) 0.0031(6) 0.0056(6) 0.0046(6)
C040 0.0312(8) 0.0272(7) 0.0475(9) 0.0120(6) 0.0128(7) 0.0084(6)
C041 0.0268(7) 0.0332(7) 0.0316(7) 0.0110(6) 0.0114(6) 0.0120(6)
C042 0.0228(7) 0.0285(7) 0.0311(7) 0.0034(6) 0.0083(6) 0.0022(5)
C043 0.0228(7) 0.0291(7) 0.0337(7) 0.0099(6) 0.0064(6) 0.0068(5)
C044 0.0482(10) 0.0345(8) 0.0356(8) 0.0116(7) 0.0105(7) 0.0101(7)
C045 0.0396(9) 0.0415(8) 0.0363(8) 0.0170(7) 0.0046(7) 0.0173(7)
C046 0.0396(9) 0.0443(9) 0.0229(7) 0.0045(6) 0.0043(6) 0.0104(7)
C047 0.0283(7) 0.0344(7) 0.0327(7) 0.0091(6) 0.0113(6) 0.0129(6)
C048 0.0336(8) 0.0325(8) 0.0578(11) 0.0066(7) 0.0133(8) 0.0004(6)
C049 0.0327(8) 0.0407(8) 0.0363(8) 0.0101(7) 0.0088(7) 0.0020(6)
C050 0.0417(9) 0.0534(10) 0.0373(9) 0.0219(7) 0.0104(7) 0.0246(8)
C051 0.0440(9) 0.0352(8) 0.0440(9) 0.0194(7) 0.0107(7) 0.0147(7)
C052 0.0431(9) 0.0282(7) 0.0439(9) 0.0130(7) 0.0184(7) 0.0042(6)
C053 0.0340(8) 0.0438(9) 0.0370(9) -0.0062(7) 0.0032(7) 0.0027(7)
C054 0.0295(7) 0.0333(7) 0.0357(8) 0.0080(6) 0.0079(6) 0.0077(6)
C055 0.0372(8) 0.0376(8) 0.0331(8) 0.0000(6) 0.0003(7) 0.0116(7)
C056 0.0444(10) 0.0684(12) 0.0307(8) 0.0149(8) 0.0047(7) 0.0225(9)
C057 0.0322(8) 0.0337(8) 0.0413(9) -0.0007(7) 0.0025(7) 0.0039(6)
C058 0.0344(8) 0.0517(9) 0.0273(7) 0.0128(7) 0.0063(6) 0.0178(7)
C059 0.0459(9) 0.0278(7) 0.0537(10) 0.0167(7) 0.0081(8) 0.0122(7)
C060 0.0358(8) 0.0271(7) 0.0516(10) 0.0059(7) 0.0149(7) 0.0038(6)
C061 0.0360(8) 0.0285(7) 0.0476(9) 0.0008(7) 0.0050(7) 0.0019(6)
C062 0.0430(9) 0.0486(9) 0.0296(8) 0.0118(7) 0.0080(7) 0.0203(7)
C063 0.0356(9) 0.0682(12) 0.0336(8) 0.0091(8) -0.0024(7) 0.0204(8)
C064 0.0321(8) 0.0415(9) 0.0456(9) 0.0132(7) 0.0011(7) 0.0102(7)
C065 0.0413(9) 0.0379(8) 0.0455(9) 0.0196(7) 0.0103(7) 0.0185(7)
C066 0.0380(9) 0.0522(10) 0.0260(7) 0.0003(7) 0.0003(6) 0.0199(7)
C067 0.0382(9) 0.0290(7) 0.0483(9) 0.0093(7) 0.0179(7) 0.0022(6)
C068 0.0384(9) 0.0643(11) 0.0284(8) 0.0008(8) -0.0035(7) 0.0153(8)
C069 0.0423(9) 0.0345(8) 0.0360(8) 0.0142(6) 0.0174(7) 0.0049(7)
C070 0.0371(9) 0.0328(8) 0.0518(10) -0.0081(7) 0.0092(8) 0.0001(7)
C071 0.0401(9) 0.0417(9) 0.0417(9) 0.0224(7) 0.0150(7) 0.0100(7)
C072 0.0419(9) 0.0330(8) 0.0395(8) 0.0149(7) 0.0156(7) 0.0043(7)
C073 0.0365(9) 0.0267(7) 0.0525(10) 0.0005(7) 0.0084(7) 0.0059(6)
C074 0.0395(9) 0.0512(10) 0.0346(8) 0.0231(7) 0.0125(7) 0.0088(7)
C075 0.0483(10) 0.0357(8) 0.0350(8) 0.0104(7) 0.0064(7) 0.0114(7)
C076 0.0392(9) 0.0292(7) 0.0474(9) 0.0086(7) 0.0136(7) 0.0040(6)

loop_
_atom_type_symbol
_atom_type_description
_atom_type_scat_dispersion_real
_atom_type_scat_dispersion_imag
_atom_type_scat_source
C C 0.0033 0.0016 'International Tables Vol C Tables 4.2.6.8 and 6.1.1.4'
H H 0.0000 0.0000 'International Tables Vol C Tables 4.2.6.8 and 6.1.1.4'
O O 0.0106 0.0060 'International Tables Vol C Tables 4.2.6.8 and 6.1.1.4'
S S 0.1246 0.1234 'International Tables Vol C Tables 4.2.6.8 and 6.1.1.4'

loop_
_geom_angle_atom_site_label_1
_geom_angle_atom_site_label_2
_geom_angle_atom_site_label_3
_geom_angle
C022 S001 C016 92.42(7)
C026 S002 C027 92.21(7)
C047 S003 C018 92.28(7)
C041 S004 C034 92.39(7)
C038 O005 C059 118.81(12)
C023 O006 C074 118.54(12)
C031 O007 C065 117.82(12)
C021 O008 C037 113.61(10)
C028 O009 C054 113.33(10)
C024 O010 C069 117.21(11)
C033 O011 C061 118.54(12)
C039 O012 C068 118.64(13)
C016 C013 C043 112.92(12)
C016 C013 C030 125.41(12)
C043 C013 C030 121.60(12)
C021 C014 C024 117.99(13)
C021 C014 C032 121.58(12)
C024 C014 C032 120.42(12)
C028 C015 C031 117.93(13)
C028 C015 C017 121.59(12)
C031 C015 C017 120.46(13)
C013 C016 C027 129.17(12)
C013 C016 S001 109.88(10)
C027 C016 S001 120.95(10)
C018 C017 C019 112.86(12)
C018 C017 C015 125.14(12)
C019 C017 C015 122.00(12)
C017 C018 C034 129.38(12)
C017 C018 S003 109.93(10)
C034 C018 S003 120.63(10)
C047 C019 C017 113.15(13)
C034 C020 C036 112.94(12)
C034 C020 C042 125.60(12)
C036 C020 C042 121.45(12)
C029 C021 O008 118.69(13)
C029 C021 C014 121.57(13)
O008 C021 C014 119.71(12)
C043 C022 S001 111.36(10)
O006 C023 C058 124.56(14)
O006 C023 C030 114.75(13)
C058 C023 C030 120.69(14)
O010 C024 C035 124.67(13)
O010 C024 C014 114.67(12)
C035 C024 C014 120.66(13)
C026 C025 C032 113.17(13)
C025 C026 S002 111.83(10)
C032 C027 C016 129.62(12)
C032 C027 S002 109.96(10)
C016 C027 S002 120.34(10)
C057 C028 C015 121.55(14)
C057 C028 O009 118.99(13)
C015 C028 O009 119.43(12)
C046 C029 C021 118.97(14)
C033 C030 C023 118.75(13)
C033 C030 C013 119.13(13)
C023 C030 C013 122.12(13)
O007 C031 C040 124.40(13)
O007 C031 C015 114.86(12)
C040 C031 C015 120.74(14)
C027 C032 C025 112.82(12)
C027 C032 C014 125.58(12)
C025 C032 C014 121.59(12)
O011 C033 C055 124.55(14)
O011 C033 C030 114.59(13)
C055 C033 C030 120.86(14)
C020 C034 C018 129.33(12)
C020 C034 S004 109.73(10)
C018 C034 S004 120.94(10)
C046 C035 C024 119.50(14)
C041 C036 C020 113.47(13)
O008 C037 C049 108.97(12)
O005 C038 C060 124.83(14)
O005 C038 C042 114.36(12)
C060 C038 C042 120.80(14)
O012 C039 C053 124.55(14)
O012 C039 C042 114.66(13)
C053 C039 C042 120.79(15)
C073 C040 C031 119.45(14)
C036 C041 S004 111.46(10)
C039 C042 C038 118.89(13)
C039 C042 C020 119.80(13)
C038 C042 C020 121.29(13)
C022 C043 C013 113.42(13)
C045 C044 C051 115.52(14)
C044 C045 C064 111.67(13)
C029 C046 C035 121.28(14)
C019 C047 S003 111.77(11)
C061 C048 C067 116.40(14)
C037 C049 C072 111.76(13)
C065 C050 C062 114.67(13)
C059 C051 C044 111.90(14)
C069 C052 C076 115.16(13)
C070 C053 C039 118.47(15)
O009 C054 C064 109.62(12)
C066 C055 C033 118.77(15)
C062 C056 C063 116.92(14)
C073 C057 C028 118.96(15)
C066 C058 C023 119.13(15)
O005 C059 C051 107.11(12)
C070 C060 C038 118.94(15)
O011 C061 C048 108.59(13)
C050 C062 C056 112.00(14)
C068 C063 C056 116.00(15)
C054 C064 C045 111.71(13)
O007 C065 C050 108.21(13)
C058 C066 C055 121.79(14)
C048 C067 C076 116.55(14)
O012 C068 C063 108.61(14)
O010 C069 C052 108.13(12)
C060 C070 C053 122.11(15)
C074 C071 C075 111.75(13)
C075 C072 C049 111.78(13)
C057 C073 C040 121.32(14)
O006 C074 C071 106.82(13)
C072 C075 C071 115.65(14)
C052 C076 C067 111.54(13)

loop_
_geom_bond_atom_site_label_1
_geom_bond_atom_site_label_2
_geom_bond_distance
S001 C022 1.7113(14)
S001 C016 1.7420(13)
S002 C026 1.7122(15)
S002 C027 1.7414(13)
S003 C047 1.7107(15)
S003 C018 1.7414(13)
S004 C041 1.7112(15)
S004 C034 1.7437(13)
O005 C038 1.3589(18)
O005 C059 1.4392(18)
O006 C023 1.3625(19)
O006 C074 1.4367(18)
O007 C031 1.3614(18)
O007 C065 1.4339(17)
O008 C021 1.3854(17)
O008 C037 1.4373(18)
O009 C028 1.3901(18)
O009 C054 1.4385(18)
O010 C024 1.3643(17)
O010 C069 1.4325(17)
O011 C033 1.3644(19)
O011 C061 1.4261(18)
O012 C039 1.3625(19)
O012 C068 1.4247(19)
C013 C016 1.3741(19)
C013 C043 1.4190(19)
C013 C030 1.4879(19)
C014 C021 1.3959(19)
C014 C024 1.4109(19)
C014 C032 1.4850(18)
C015 C028 1.390(2)
C015 C031 1.411(2)
C015 C017 1.4865(19)
C016 C027 1.4628(19)
C017 C018 1.3800(19)
C017 C019 1.4198(19)
C018 C034 1.4603(19)
C019 C047 1.356(2)
C020 C034 1.3766(19)
C020 C036 1.4177(19)
C020 C042 1.4871(19)
C021 C029 1.385(2)
C022 C043 1.356(2)
C023 C058 1.387(2)
C023 C030 1.401(2)
C024 C035 1.385(2)
C025 C026 1.353(2)
C025 C032 1.4212(19)
C027 C032 1.3792(19)
C028 C057 1.388(2)
C029 C046 1.383(2)
C030 C033 1.398(2)
C031 C040 1.384(2)
C033 C055 1.392(2)
C035 C046 1.384(2)
C036 C041 1.353(2)
C037 C049 1.511(2)
C038 C060 1.389(2)
C038 C042 1.400(2)
C039 C053 1.394(2)
C039 C042 1.396(2)
C040 C073 1.381(2)
C044 C045 1.516(2)
C044 C051 1.519(2)
C045 C064 1.527(2)
C048 C061 1.506(2)
C048 C067 1.519(2)
C049 C072 1.524(2)
C050 C065 1.504(2)
C050 C062 1.522(2)
C051 C059 1.506(2)
C052 C069 1.511(2)
C052 C076 1.519(2)
C053 C070 1.390(3)
C054 C064 1.509(2)
C055 C066 1.383(2)
C056 C062 1.522(2)
C056 C063 1.523(3)
C057 C073 1.380(2)
C058 C066 1.382(2)
C060 C070 1.374(3)
C063 C068 1.503(3)
C067 C076 1.525(2)
C071 C074 1.511(2)
C071 C075 1.522(2)
C072 C075 1.520(2)
